data_1512958
loop_
_publ_author_name
'Suryabhan Singh'
'Subrato Bhattacharya'

_publ_section_title
;
 Studies of titanocene and zirconocene pyridine-2,6-bis-thiocarboxylates
 exhibiting partial desulfurization
;
_journal_name_full
;
Inorganica Chimica Acta
;
_journal_page_first 230
_journal_page_last 236
_journal_paper_doi 10.1016/j.ica.2012.11.014
_journal_volume 395
_journal_year 2013
_chemical_formula_sum 'C17 H13 N O4 Ti'
_chemical_formula_weight 343.18
_space_group_IT_number 4
_symmetry_cell_setting monoclinic
_symmetry_Int_Tables_number 4
_symmetry_space_group_name_Hall 'P 2yb'
_symmetry_space_group_name_H-M 'P 1 21 1'
_atom_sites_solution_hydrogens geom
_atom_sites_solution_primary direct
_atom_sites_solution_secondary difmap
_cell_angle_alpha 90.00
_cell_angle_beta 95.946(12)
_cell_angle_gamma 90.00
_cell_formula_units_Z 2
_cell_length_a 8.0004(13)
_cell_length_b 7.7109(10)
_cell_length_c 11.5957(14)
_cell_measurement_temperature 293(2)
_cell_volume 711.49(17)
_computing_structure_refinement 'SHELXL-97 (Sheldrick, 1997)'
_diffrn_ambient_temperature 293(2)
_diffrn_measured_fraction_theta_full 0.991
_diffrn_measured_fraction_theta_max 0.859
_diffrn_radiation_monochromator graphite
_diffrn_radiation_type MoK\a
_diffrn_radiation_wavelength 0.71073
_diffrn_reflns_av_R_equivalents 0.0340
_diffrn_reflns_av_sigmaI/netI 0.0655
_diffrn_reflns_limit_h_max 9
_diffrn_reflns_limit_h_min -8
_diffrn_reflns_limit_k_max 9
_diffrn_reflns_limit_k_min -6
_diffrn_reflns_limit_l_max 15
_diffrn_reflns_limit_l_min -13
_diffrn_reflns_number 3194
_diffrn_reflns_theta_full 25.00
_diffrn_reflns_theta_max 28.89
_diffrn_reflns_theta_min 2.96
_diffrn_source 'fine-focus sealed tube'
_exptl_absorpt_coefficient_mu 0.622
_exptl_absorpt_correction_T_max 1.00000
_exptl_absorpt_correction_T_min 0.94359
_exptl_absorpt_correction_type multi-scan
_exptl_crystal_colour Yellow
_exptl_crystal_density_diffrn 1.602
_exptl_crystal_density_method 'not measured'
_exptl_crystal_description Rectangular
_exptl_crystal_F_000 352
_exptl_crystal_recrystallization_method Chloroform
_exptl_crystal_size_max 0.41
_exptl_crystal_size_mid 0.38
_exptl_crystal_size_min 0.36
_refine_diff_density_max 1.552
_refine_diff_density_min -0.424
_refine_diff_density_rms 0.134
_refine_ls_abs_structure_details 'Flack H D (1983), Acta Cryst. A39, 876-881'
_refine_ls_abs_structure_Flack -0.03(9)
_refine_ls_extinction_method none
_refine_ls_goodness_of_fit_ref 1.062
_refine_ls_hydrogen_treatment constr
_refine_ls_matrix_type full
_refine_ls_number_parameters 208
_refine_ls_number_reflns 2215
_refine_ls_number_restraints 1
_refine_ls_restrained_S_all 1.062
_refine_ls_R_factor_all 0.0925
_refine_ls_R_factor_gt 0.0850
_refine_ls_shift/su_max 0.000
_refine_ls_shift/su_mean 0.000
_refine_ls_structure_factor_coef Fsqd
_refine_ls_weighting_details 'calc w=1/[\s^2^(Fo^2^)+(0.1312P)^2^+1.9562P] where P=(Fo^2^+2Fc^2^)/3'
_refine_ls_weighting_scheme calc
_refine_ls_wR_factor_gt 0.2254
_refine_ls_wR_factor_ref 0.2351
_reflns_number_gt 2014
_reflns_number_total 2215
_reflns_threshold_expression >2sigma(I)
_cod_data_source_file ICA-2013-395-230-236-3.cif
_cod_data_source_block surya
_cod_original_sg_symbol_H-M 'P 21'
_cod_database_code 1512958

loop_
_symmetry_equiv_pos_as_xyz
'x, y, z'
'-x, y+1/2, -z'

loop_
_atom_site_label
_atom_site_type_symbol
_atom_site_fract_x
_atom_site_fract_y
_atom_site_fract_z
_atom_site_U_iso_or_equiv
_atom_site_adp_type
_atom_site_occupancy
_atom_site_symmetry_multiplicity
_atom_site_calc_flag
_atom_site_refinement_flags
Ti1 Ti 0.91345(16) -0.23203(18) 0.25166(10) 0.0278(4) Uani 1 1 d .
O1 O 0.8464(8) -0.1481(9) 0.0760(5) 0.0400(15) Uani 1 1 d .
N1 N 0.7093(10) -0.0456(11) 0.2488(6) 0.0325(16) Uani 1 1 d .
O3 O 0.8498(8) -0.1925(8) 0.4242(4) 0.0369(15) Uani 1 1 d .
O2 O 0.6868(9) 0.0137(12) -0.0524(5) 0.0509(19) Uani 1 1 d .
C14 C 1.2123(9) -0.2542(12) 0.2727(7) 0.0326(18) Uani 1 1 d .
H006 H 1.2614 -0.3635 0.2714 0.039 Uiso 1 1 calc R
O4 O 0.6828(10) -0.0747(11) 0.5465(6) 0.053(2) Uani 1 1 d .
C2 C 0.6460(11) 0.0298(11) 0.1485(7) 0.0320(17) Uani 1 1 d .
C3 C 0.5238(12) 0.1544(13) 0.1452(9) 0.046(2) Uani 1 1 d .
H009 H 0.4837 0.2062 0.0753 0.055 Uiso 1 1 calc R
C15 C 1.1710(12) -0.1668(15) 0.3745(9) 0.046(2) Uani 1 1 d .
H010 H 1.1881 -0.2071 0.4504 0.055 Uiso 1 1 calc R
C1 C 0.7327(12) -0.0359(13) 0.0483(7) 0.0363(19) Uani 1 1 d .
C5 C 0.5230(12) 0.1201(14) 0.3499(9) 0.043(2) Uani 1 1 d .
H012 H 0.4794 0.1461 0.4192 0.051 Uiso 1 1 calc R
C4 C 0.4615(12) 0.2015(15) 0.2457(10) 0.050(3) Uani 1 1 d .
H013 H 0.3791 0.2866 0.2452 0.060 Uiso 1 1 calc R
C16 C 1.0990(12) -0.0068(13) 0.3365(8) 0.042(2) Uani 1 1 d .
H014 H 1.0565 0.0781 0.3824 0.050 Uiso 1 1 calc R
C6 C 0.6485(12) 0.0020(12) 0.3463(7) 0.0355(19) Uani 1 1 d .
C12 C 0.6963(16) -0.4406(17) 0.1987(12) 0.061(3) Uani 1 1 d .
H016 H 0.5883 -0.4010 0.1751 0.073 Uiso 1 1 calc R
C7 C 0.7319(13) -0.0989(13) 0.4508(8) 0.039(2) Uani 1 1 d .
C13 C 1.1699(12) -0.1554(14) 0.1791(8) 0.042(2) Uani 1 1 d .
H018 H 1.1825 -0.1849 0.1027 0.051 Uiso 1 1 calc R
C17 C 1.1040(13) -0.0012(15) 0.2163(9) 0.046(2) Uani 1 1 d .
H019 H 1.0686 0.0917 0.1687 0.055 Uiso 1 1 calc R
C10 C 0.9278(18) -0.5269(14) 0.3088(11) 0.068(4) Uani 1 1 d .
H020 H 1.0032 -0.5585 0.3718 0.081 Uiso 1 1 calc R
C8 C 0.819(2) -0.4707(17) 0.1268(9) 0.069(4) Uani 1 1 d .
H021 H 0.8062 -0.4601 0.0465 0.082 Uiso 1 1 calc R
C9 C 0.958(2) -0.5175(16) 0.1916(14) 0.077(5) Uani 1 1 d .
H022 H 1.0609 -0.5407 0.1636 0.093 Uiso 1 1 calc R
C11 C 0.7573(16) -0.4777(17) 0.3101(9) 0.056(3) Uani 1 1 d .
H023 H 0.6980 -0.4719 0.3748 0.068 Uiso 1 1 calc R

loop_
_atom_site_aniso_label
_atom_site_aniso_U_11
_atom_site_aniso_U_22
_atom_site_aniso_U_33
_atom_site_aniso_U_23
_atom_site_aniso_U_13
_atom_site_aniso_U_12
Ti1 0.0304(6) 0.0250(7) 0.0278(6) -0.0010(6) 0.0023(4) 0.0026(7)
O1 0.054(4) 0.042(4) 0.024(3) 0.001(3) 0.002(2) 0.010(3)
N1 0.038(4) 0.035(4) 0.025(3) -0.002(3) 0.007(3) -0.001(3)
O3 0.056(3) 0.027(4) 0.026(2) 0.002(2) 0.000(2) -0.001(3)
O2 0.058(4) 0.062(5) 0.031(3) 0.012(3) -0.003(3) -0.005(4)
C14 0.025(3) 0.016(4) 0.058(4) -0.011(4) 0.010(3) 0.006(3)
O4 0.070(5) 0.058(5) 0.036(3) -0.006(3) 0.020(3) -0.020(4)
C2 0.038(4) 0.016(4) 0.042(4) 0.006(3) 0.002(3) 0.006(3)
C3 0.044(5) 0.029(5) 0.060(6) 0.003(4) -0.012(4) 0.013(4)
C15 0.037(5) 0.043(6) 0.057(5) -0.007(4) -0.002(4) -0.003(4)
C1 0.047(5) 0.032(5) 0.028(4) 0.004(3) -0.003(3) -0.003(4)
C5 0.039(5) 0.029(5) 0.061(6) -0.015(4) 0.010(4) -0.011(4)
C4 0.030(4) 0.033(5) 0.087(7) -0.001(5) 0.006(4) 0.000(4)
C16 0.042(5) 0.026(5) 0.055(5) -0.016(4) 0.001(4) -0.010(4)
C6 0.044(5) 0.025(4) 0.038(4) -0.011(4) 0.010(3) -0.004(4)
C12 0.050(7) 0.047(7) 0.083(9) -0.007(6) -0.009(6) -0.007(6)
C7 0.050(5) 0.033(5) 0.035(4) -0.009(4) 0.007(4) -0.020(4)
C13 0.048(5) 0.036(5) 0.045(5) -0.002(4) 0.015(4) -0.008(4)
C17 0.041(5) 0.037(6) 0.061(6) -0.002(5) 0.010(4) -0.007(5)
C10 0.094(9) 0.022(5) 0.075(7) 0.012(5) -0.045(7) 0.001(6)
C8 0.124(12) 0.040(6) 0.039(5) -0.004(5) -0.010(6) -0.015(8)
C9 0.098(10) 0.032(6) 0.114(11) -0.031(7) 0.066(9) -0.016(7)
C11 0.072(8) 0.045(6) 0.057(6) -0.003(5) 0.029(6) -0.019(6)

loop_
_atom_type_symbol
_atom_type_description
_atom_type_scat_dispersion_real
_atom_type_scat_dispersion_imag
_atom_type_scat_source
C C 0.0033 0.0016 'International Tables Vol C Tables 4.2.6.8 and 6.1.1.4'
H H 0.0000 0.0000 'International Tables Vol C Tables 4.2.6.8 and 6.1.1.4'
N N 0.0061 0.0033 'International Tables Vol C Tables 4.2.6.8 and 6.1.1.4'
O O 0.0106 0.0060 'International Tables Vol C Tables 4.2.6.8 and 6.1.1.4'
Ti Ti 0.2776 0.4457 'International Tables Vol C Tables 4.2.6.8 and 6.1.1.4'

loop_
_geom_angle_atom_site_label_1
_geom_angle_atom_site_label_2
_geom_angle_atom_site_label_3
_geom_angle
O3 Ti1 O1 141.6(2)
O3 Ti1 N1 70.6(2)
O1 Ti1 N1 70.9(2)
O3 Ti1 C9 118.0(4)
O1 Ti1 C9 91.9(5)
N1 Ti1 C9 138.9(5)
O3 Ti1 C10 83.3(4)
O1 Ti1 C10 123.6(4)
N1 Ti1 C10 130.9(4)
C9 Ti1 C10 34.7(5)
O3 Ti1 C13 126.6(3)
O1 Ti1 C13 74.3(3)
N1 Ti1 C13 120.4(3)
C9 Ti1 C13 87.9(4)
C10 Ti1 C13 108.7(5)
O3 Ti1 C14 104.4(3)
O1 Ti1 C14 105.5(3)
N1 Ti1 C14 142.5(3)
C9 Ti1 C14 77.3(5)
C10 Ti1 C14 83.3(4)
C13 Ti1 C14 32.7(3)
O3 Ti1 C12 95.7(4)
O1 Ti1 C12 81.7(4)
N1 Ti1 C12 85.2(4)
C9 Ti1 C12 54.9(5)
C10 Ti1 C12 56.0(4)
C13 Ti1 C12 134.9(4)
C14 Ti1 C12 132.0(4)
O3 Ti1 C11 70.6(3)
O1 Ti1 C11 114.7(3)
N1 Ti1 C11 96.5(4)
C9 Ti1 C11 56.3(4)
C10 Ti1 C11 34.6(5)
C13 Ti1 C11 142.2(4)
C14 Ti1 C11 117.3(4)
C12 Ti1 C11 33.0(4)
O3 Ti1 C17 105.7(3)
O1 Ti1 C17 73.5(3)
N1 Ti1 C17 89.8(3)
C9 Ti1 C17 121.6(4)
C10 Ti1 C17 138.1(4)
C13 Ti1 C17 33.8(4)
C14 Ti1 C17 54.9(4)
C12 Ti1 C17 155.0(4)
C11 Ti1 C17 170.9(4)
O3 Ti1 C8 125.4(4)
O1 Ti1 C8 68.3(3)
N1 Ti1 C8 107.8(5)
C9 Ti1 C8 32.4(5)
C10 Ti1 C8 55.9(4)
C13 Ti1 C8 101.9(5)
C14 Ti1 C8 104.8(5)
C12 Ti1 C8 33.1(5)
C11 Ti1 C8 55.1(4)
C17 Ti1 C8 128.8(4)
O3 Ti1 C16 73.3(3)
O1 Ti1 C16 104.5(3)
N1 Ti1 C16 87.7(3)
C9 Ti1 C16 133.3(5)
C10 Ti1 C16 124.3(4)
C13 Ti1 C16 56.6(3)
C14 Ti1 C16 56.3(3)
C12 Ti1 C16 168.4(4)
C11 Ti1 C16 139.8(4)
C17 Ti1 C16 33.7(3)
C8 Ti1 C16 158.4(5)
C1 O1 Ti1 123.1(5)
C6 N1 C2 118.5(8)
C6 N1 Ti1 120.7(6)
C2 N1 Ti1 120.8(6)
C7 O3 Ti1 124.9(6)
C13 C14 C15 109.9(9)
C13 C14 Ti1 73.1(5)
C15 C14 Ti1 74.6(5)
C13 C14 H006 125.1
C15 C14 H006 125.1
Ti1 C14 H006 118.9
N1 C2 C3 121.9(8)
N1 C2 C1 111.0(7)
C3 C2 C1 127.0(8)
C4 C3 C2 119.1(9)
C4 C3 H009 120.5
C2 C3 H009 120.5
C16 C15 C14 106.1(9)
C16 C15 Ti1 72.8(5)
C14 C15 Ti1 70.9(5)
C16 C15 H010 127.0
C14 C15 H010 127.0
Ti1 C15 H010 121.2
O2 C1 O1 125.4(9)
O2 C1 C2 120.4(9)
O1 C1 C2 114.2(7)
C6 C5 C4 117.8(9)
C6 C5 H012 121.1
C4 C5 H012 121.1
C3 C4 C5 119.3(10)
C3 C4 H013 120.3
C5 C4 H013 120.3
C17 C16 C15 106.5(9)
C17 C16 Ti1 72.4(5)
C15 C16 Ti1 73.4(5)
C17 C16 H014 126.7
C15 C16 H014 126.7
Ti1 C16 H014 119.5
N1 C6 C5 123.3(9)
N1 C6 C7 111.4(8)
C5 C6 C7 125.3(8)
C11 C12 C8 109.4(12)
C11 C12 Ti1 73.7(7)
C8 C12 Ti1 74.0(8)
C11 C12 H016 125.3
C8 C12 H016 125.3
Ti1 C12 H016 118.7
O4 C7 O3 129.1(10)
O4 C7 C6 118.9(10)
O3 C7 C6 112.0(7)
C14 C13 C17 107.9(9)
C14 C13 Ti1 74.1(5)
C17 C13 Ti1 74.5(6)
C14 C13 H018 126.0
C17 C13 H018 126.0
Ti1 C13 H018 117.4
C13 C17 C16 109.5(10)
C13 C17 Ti1 71.8(6)
C16 C17 Ti1 73.9(6)
C13 C17 H019 125.2
C16 C17 H019 125.2
Ti1 C17 H019 120.7
C9 C10 C11 105.1(10)
C9 C10 Ti1 71.9(7)
C11 C10 Ti1 74.2(7)
C9 C10 H020 127.5
C11 C10 H020 127.5
Ti1 C10 H020 118.7
C9 C8 C12 108.3(11)
C9 C8 Ti1 71.1(7)
C12 C8 Ti1 72.9(7)
C9 C8 H021 125.8
C12 C8 H021 125.8
Ti1 C8 H021 121.9
C8 C9 C10 109.8(12)
C8 C9 Ti1 76.5(8)
C10 C9 Ti1 73.4(6)
C8 C9 H022 125.1
C10 C9 H022 125.1
Ti1 C9 H022 116.8
C12 C11 C10 107.3(10)
C12 C11 Ti1 73.3(7)
C10 C11 Ti1 71.3(7)
C12 C11 H023 126.4
C10 C11 H023 126.4
Ti1 C11 H023 120.8

loop_
_geom_bond_atom_site_label_1
_geom_bond_atom_site_label_2
_geom_bond_distance
Ti1 O3 2.137(5)
Ti1 O1 2.151(6)
Ti1 N1 2.174(8)
Ti1 C9 2.348(11)
Ti1 C10 2.368(11)
Ti1 C13 2.372(9)
Ti1 C14 2.385(7)
Ti1 C12 2.400(12)
Ti1 C11 2.405(11)
Ti1 C17 2.406(10)
Ti1 C8 2.414(12)
Ti1 C16 2.426(9)
O1 C1 1.272(11)
N1 C6 1.328(10)
N1 C2 1.351(11)
O3 C7 1.251(12)
O2 C1 1.247(10)
C14 C13 1.341(13)
C14 C15 1.428(12)
C14 H006 0.9300
O4 C7 1.229(11)
C2 C3 1.369(13)
C2 C1 1.501(12)
C3 C4 1.363(15)
C3 H009 0.9300
C15 C16 1.412(15)
C15 H010 0.9300
C5 C6 1.359(14)
C5 C4 1.405(15)
C5 H012 0.9300
C4 H013 0.9300
C16 C17 1.400(14)
C16 H014 0.9300
C6 C7 1.535(14)
C12 C11 1.363(16)
C12 C8 1.369(19)
C12 H016 0.9300
C13 C17 1.388(15)
C13 H018 0.9300
C17 H019 0.9300
C10 C9 1.41(2)
C10 C11 1.418(19)
C10 H020 0.9300
C8 C9 1.33(2)
C8 H021 0.9300
C9 H022 0.9300
C11 H023 0.9300
